data_4086859
loop_
_publ_author_name
'Ogawa, Takahiko'
'Ruddy, Adam J.'
'Sydora, Orson L.'
'Stradiotto, Mark'
'Turculet, Laura'

_publ_section_title
;
 Cobalt- and Iron-Catalyzed Isomerization--Hydroboration of Branched
 Alkenes: Terminal Hydroboration with Pinacolborane and
 1,3,2-Diazaborolanes
;
_journal_name_full Organometallics
_journal_paper_doi 10.1021/acs.organomet.6b00823
_journal_year 2016
_chemical_formula_moiety 'C32 H63 Co N4 P Si2'
_chemical_formula_sum 'C32 H63 Co N4 P Si2'
_chemical_formula_weight 649.94
_space_group_IT_number 2
_symmetry_cell_setting triclinic
_symmetry_Int_Tables_number 2
_symmetry_space_group_name_Hall '-P 1'
_symmetry_space_group_name_H-M 'P -1'
_atom_sites_solution_hydrogens geom
_audit_conform_dict_location ftp://ftp.iucr.org/pub/cif_core.dic
_audit_conform_dict_name cif_core.dic
_audit_conform_dict_version 2.4.3
_audit_creation_date 2014-10-15T15:31:57-00:00
_audit_creation_method 'WinGX routine CIF_UPDATE'
_cell_angle_alpha 99.906(5)
_cell_angle_beta 104.044(5)
_cell_angle_gamma 104.757(5)
_cell_formula_units_Z 2
_cell_length_a 10.451(5)
_cell_length_b 11.940(5)
_cell_length_c 16.564(5)
_cell_measurement_reflns_used 9970
_cell_measurement_temperature 173(2)
_cell_measurement_theta_max 27.34
_cell_measurement_theta_min 2.32
_cell_volume 1877.8(13)
_computing_cell_refinement 'SAINT V8.34A integration software'
_computing_data_collection 'Bruker APEX2 software'
_computing_data_reduction 'SORTAV (Blessing, 1995)'
_computing_molecular_graphics 'Ortep for Windows (Farrugia, 2012)'
_computing_publication_material 'WinGX publication routines (Farrugia, 2012)'
_computing_structure_refinement 'SHELXL-2014/6 (Sheldrick, 2014)'
_diffrn_ambient_temperature 173(2)
_diffrn_measured_fraction_theta_full 0.999
_diffrn_measured_fraction_theta_max 0.951
_diffrn_measurement_device_type 'Bruker APEX-II CCD'
_diffrn_measurement_method '\w scans'
_diffrn_radiation_type MoK\a
_diffrn_radiation_wavelength 0.71073
_diffrn_reflns_av_R_equivalents 0.0111
_diffrn_reflns_Laue_measured_fraction_full 0.999
_diffrn_reflns_Laue_measured_fraction_max 0.951
_diffrn_reflns_limit_h_max 13
_diffrn_reflns_limit_h_min -13
_diffrn_reflns_limit_k_max 15
_diffrn_reflns_limit_k_min -15
_diffrn_reflns_limit_l_max 21
_diffrn_reflns_limit_l_min -22
_diffrn_reflns_number 17050
_diffrn_reflns_point_group_measured_fraction_full 0.999
_diffrn_reflns_point_group_measured_fraction_max 0.951
_diffrn_reflns_theta_full 25.242
_diffrn_reflns_theta_max 28.32
_diffrn_reflns_theta_min 1.309
_exptl_absorpt_coefficient_mu 0.589
_exptl_absorpt_correction_T_max 0.9487
_exptl_absorpt_correction_T_min 0.8238
_exptl_absorpt_correction_type integration
_exptl_absorpt_process_details 'SADABS (Sheldrick, 2008)'
_exptl_crystal_colour red
_exptl_crystal_density_diffrn 1.149
_exptl_crystal_density_method 'not measured'
_exptl_crystal_description fragment
_exptl_crystal_F_000 706
_exptl_crystal_size_max 0.482
_exptl_crystal_size_mid 0.313
_exptl_crystal_size_min 0.18
_refine_diff_density_max 0.512
_refine_diff_density_min -0.293
_refine_diff_density_rms 0.044
_refine_ls_extinction_method none
_refine_ls_goodness_of_fit_ref 1.04
_refine_ls_hydrogen_treatment constr
_refine_ls_matrix_type full
_refine_ls_number_parameters 377
_refine_ls_number_reflns 8881
_refine_ls_number_restraints 0
_refine_ls_restrained_S_all 1.04
_refine_ls_R_factor_all 0.0328
_refine_ls_R_factor_gt 0.029
_refine_ls_shift/su_max 0.003
_refine_ls_shift/su_mean 0
_refine_ls_structure_factor_coef Fsqd
_refine_ls_weighting_details 'w=1/[\s^2^(Fo^2^)+(0.0415P)^2^+0.6394P] where P=(Fo^2^+2Fc^2^)/3'
_refine_ls_weighting_scheme calc
_refine_ls_wR_factor_gt 0.0774
_refine_ls_wR_factor_ref 0.0809
_reflns_number_gt 8030
_reflns_number_total 8881
_reflns_threshold_expression 'I > 2\s(I)'
_cod_data_source_file om6b00823_si_001.cif
_cod_data_source_block CoLguan
_cod_database_code 4086859

loop_
_symmetry_equiv_pos_as_xyz
'x, y, z'
'-x, -y, -z'

loop_
_atom_site_label
_atom_site_type_symbol
_atom_site_fract_x
_atom_site_fract_y
_atom_site_fract_z
_atom_site_U_iso_or_equiv
_atom_site_adp_type
_atom_site_occupancy
_atom_site_calc_flag
C1 C 0.98396(12) 0.55865(11) 0.26428(7) 0.0225(2) Uani 1 d
C11 C 1.25285(15) 0.51253(13) 0.16049(9) 0.0319(3) Uani 1 d
C12 C 1.38462(19) 0.5819(2) 0.14401(13) 0.0542(5) Uani 1 d
H12A H 1.4644 0.5777 0.1853 0.081 Uiso 1 calc
H12B H 1.3878 0.6639 0.1493 0.081 Uiso 1 calc
H12C H 1.3844 0.5475 0.0871 0.081 Uiso 1 calc
C13 C 1.2460(3) 0.38229(17) 0.15585(13) 0.0661(6) Uani 1 d
H13A H 1.2275 0.3407 0.0972 0.099 Uiso 1 calc
H13B H 1.1733 0.3452 0.1777 0.099 Uiso 1 calc
H13C H 1.3331 0.379 0.1898 0.099 Uiso 1 calc
C14 C 1.12679(19) 0.51210(18) 0.09059(10) 0.0463(4) Uani 1 d
H14A H 1.1332 0.4789 0.0352 0.069 Uiso 1 calc
H14B H 1.1241 0.5925 0.0941 0.069 Uiso 1 calc
H14C H 1.0438 0.4646 0.0985 0.069 Uiso 1 calc
C15 C 1.36452(15) 0.58517(14) 0.35977(10) 0.0343(3) Uani 1 d
C16 C 1.50752(18) 0.6690(2) 0.36860(14) 0.0672(6) Uani 1 d
H16A H 1.5698 0.678 0.4242 0.101 Uiso 1 calc
H16B H 1.4999 0.7457 0.3624 0.101 Uiso 1 calc
H16C H 1.5427 0.636 0.3248 0.101 Uiso 1 calc
C17 C 1.3683(3) 0.4594(2) 0.36242(14) 0.0776(8) Uani 1 d
H17A H 1.4153 0.4332 0.3233 0.116 Uiso 1 calc
H17B H 1.2752 0.4061 0.3461 0.116 Uiso 1 calc
H17C H 1.4168 0.4593 0.4196 0.116 Uiso 1 calc
C18 C 1.31807(18) 0.63282(17) 0.43580(10) 0.0438(4) Uani 1 d
H18A H 1.2278 0.5817 0.4309 0.066 Uiso 1 calc
H18B H 1.3142 0.7123 0.4358 0.066 Uiso 1 calc
H18C H 1.383 0.6344 0.4884 0.066 Uiso 1 calc
C21 C 0.84952(16) 0.36717(13) 0.27944(10) 0.0352(3) Uani 1 d
H21A H 0.7859 0.3468 0.3125 0.042 Uiso 1 calc
H21B H 0.94 0.3668 0.3121 0.042 Uiso 1 calc
C22 C 0.79984(18) 0.27345(14) 0.19477(12) 0.0450(4) Uani 1 d
H22A H 0.7882 0.1948 0.2057 0.054 Uiso 1 calc
H22B H 0.8688 0.2877 0.1646 0.054 Uiso 1 calc
C23 C 0.66253(18) 0.27749(16) 0.13917(12) 0.0498(4) Uani 1 d
H23A H 0.5901 0.2508 0.1651 0.06 Uiso 1 calc
H23B H 0.6376 0.2237 0.0828 0.06 Uiso 1 calc
C24 C 0.67339(17) 0.40409(15) 0.12979(11) 0.0434(4) Uani 1 d
H24A H 0.7362 0.4263 0.0966 0.052 Uiso 1 calc
H24B H 0.5829 0.4065 0.0989 0.052 Uiso 1 calc
C25 C 0.72605(14) 0.49337(14) 0.21727(10) 0.0335(3) Uani 1 d
H25A H 0.7367 0.5736 0.2095 0.04 Uiso 1 calc
H25B H 0.6587 0.476 0.2483 0.04 Uiso 1 calc
C31 C 0.92295(13) 0.74440(11) 0.29636(8) 0.0243(2) Uani 1 d
C32 C 0.85817(14) 0.80805(13) 0.24350(9) 0.0308(3) Uani 1 d
C33 C 0.79194(16) 0.88370(14) 0.27776(11) 0.0389(3) Uani 1 d
H33 H 0.7491 0.9255 0.2433 0.047 Uiso 1 calc
C34 C 0.78860(17) 0.89781(14) 0.36138(11) 0.0415(4) Uani 1 d
H34 H 0.7444 0.949 0.3831 0.05 Uiso 1 calc
C35 C 0.85123(16) 0.83545(14) 0.41281(10) 0.0361(3) Uani 1 d
H35 H 0.8485 0.8453 0.4692 0.043 Uiso 1 calc
C36 C 0.91864(14) 0.75787(12) 0.38233(9) 0.0277(3) Uani 1 d
C37 C 0.85367(17) 0.79464(17) 0.14946(11) 0.0420(4) Uani 1 d
H37 H 0.9181 0.7512 0.1386 0.05 Uiso 1 calc
C38 C 0.7081(2) 0.72236(18) 0.08824(11) 0.0546(5) Uani 1 d
H38A H 0.683 0.6431 0.0967 0.082 Uiso 1 calc
H38B H 0.7084 0.7179 0.0299 0.082 Uiso 1 calc
H38C H 0.6421 0.761 0.0999 0.082 Uiso 1 calc
C39 C 0.8986(2) 0.9150(2) 0.12843(14) 0.0647(6) Uani 1 d
H39A H 0.8327 0.9566 0.1342 0.097 Uiso 1 calc
H39B H 0.9033 0.9026 0.0705 0.097 Uiso 1 calc
H39C H 0.9884 0.9616 0.1673 0.097 Uiso 1 calc
C40 C 0.98342(15) 0.69239(13) 0.44359(9) 0.0306(3) Uani 1 d
H40 H 1.0319 0.6466 0.4143 0.037 Uiso 1 calc
C41 C 0.87212(17) 0.60390(15) 0.46712(11) 0.0404(3) Uani 1 d
H41A H 0.825 0.647 0.4976 0.061 Uiso 1 calc
H41B H 0.9152 0.5603 0.5029 0.061 Uiso 1 calc
H41C H 0.8065 0.5491 0.4156 0.061 Uiso 1 calc
C42 C 1.08951(17) 0.77815(16) 0.52628(10) 0.0429(4) Uani 1 d
H42A H 1.1585 0.8345 0.5118 0.064 Uiso 1 calc
H42B H 1.1332 0.7334 0.5606 0.064 Uiso 1 calc
H42C H 1.0431 0.8203 0.5581 0.064 Uiso 1 calc
C51 C 1.4955(2) 1.1287(2) 0.34018(13) 0.0690(6) Uani 1 d
H51A H 1.5562 1.0808 0.338 0.103 Uiso 1 calc
H51B H 1.5259 1.1832 0.3959 0.103 Uiso 1 calc
H51C H 1.4971 1.1731 0.2971 0.103 Uiso 1 calc
C52 C 1.3127(2) 0.95936(18) 0.41254(11) 0.0595(5) Uani 1 d
H52A H 1.2232 0.902 0.401 0.089 Uiso 1 calc
H52B H 1.3311 1.0201 0.4638 0.089 Uiso 1 calc
H52C H 1.3825 0.9199 0.4203 0.089 Uiso 1 calc
C53 C 1.1991(3) 1.12526(18) 0.32442(14) 0.0635(6) Uani 1 d
H53A H 1.1932 1.1625 0.2773 0.095 Uiso 1 calc
H53B H 1.2365 1.1858 0.3776 0.095 Uiso 1 calc
H53C H 1.1083 1.0766 0.3207 0.095 Uiso 1 calc
C54 C 1.46328(19) 0.94034(17) 0.12936(13) 0.0484(4) Uani 1 d
H54A H 1.5303 1.0079 0.1724 0.073 Uiso 1 calc
H54B H 1.4717 0.9465 0.0737 0.073 Uiso 1 calc
H54C H 1.4794 0.868 0.1405 0.073 Uiso 1 calc
C55 C 1.1600(2) 0.81615(17) 0.03800(11) 0.0524(5) Uani 1 d
H55A H 1.1893 0.746 0.0346 0.079 Uiso 1 calc
H55B H 1.1579 0.8424 -0.0138 0.079 Uiso 1 calc
H55C H 1.0689 0.7978 0.0449 0.079 Uiso 1 calc
C56 C 1.26488(18) 1.08294(15) 0.11267(11) 0.0423(4) Uani 1 d
H56A H 1.1707 1.0819 0.106 0.063 Uiso 1 calc
H56B H 1.288 1.0942 0.0613 0.063 Uiso 1 calc
H56C H 1.3259 1.1473 0.1606 0.063 Uiso 1 calc
N1 N 1.00217(10) 0.67619(9) 0.26341(7) 0.0226(2) Uani 1 d
N2 N 1.08217(11) 0.50724(9) 0.26377(7) 0.0246(2) Uani 1 d
N4 N 0.85915(11) 0.48751(10) 0.26732(7) 0.0272(2) Uani 1 d
N3 N 1.25844(12) 0.91686(10) 0.22786(7) 0.0267(2) Uani 1 d
Si1 Si 1.31494(5) 1.02969(4) 0.31984(3) 0.03579(10) Uani 1 d
Si2 Si 1.28444(4) 0.93768(3) 0.13220(2) 0.02934(9) Uani 1 d
P1 P 1.23464(3) 0.59198(3) 0.26248(2) 0.02336(7) Uani 1 d
Co1 Co 1.17853(2) 0.77030(2) 0.25313(2) 0.02262(5) Uani 1 d

loop_
_atom_site_aniso_label
_atom_site_aniso_U_11
_atom_site_aniso_U_22
_atom_site_aniso_U_33
_atom_site_aniso_U_23
_atom_site_aniso_U_13
_atom_site_aniso_U_12
C1 0.0209(6) 0.0246(6) 0.0195(5) 0.0050(5) 0.0053(4) 0.0042(5)
C11 0.0362(7) 0.0334(7) 0.0343(7) 0.0116(6) 0.0167(6) 0.0166(6)
C12 0.0404(9) 0.0810(14) 0.0526(10) 0.0236(10) 0.0278(8) 0.0206(9)
C13 0.126(2) 0.0427(10) 0.0519(11) 0.0135(8) 0.0447(12) 0.0469(12)
C14 0.0455(9) 0.0587(11) 0.0321(8) 0.0071(7) 0.0088(7) 0.0175(8)
C15 0.0260(7) 0.0368(8) 0.0363(7) 0.0075(6) 0.0013(6) 0.0121(6)
C16 0.0247(8) 0.1009(18) 0.0560(11) 0.0068(11) 0.0026(8) 0.0030(9)
C17 0.1096(19) 0.0573(12) 0.0548(12) 0.0082(10) -0.0193(12) 0.0527(13)
C18 0.0433(9) 0.0537(10) 0.0320(7) 0.0113(7) 0.0050(6) 0.0166(8)
C21 0.0316(7) 0.0311(7) 0.0427(8) 0.0151(6) 0.0138(6) 0.0027(6)
C22 0.0429(9) 0.0272(7) 0.0586(10) 0.0050(7) 0.0174(8) 0.0020(6)
C23 0.0404(9) 0.0381(9) 0.0518(10) -0.0047(7) 0.0084(8) -0.0045(7)
C24 0.0297(7) 0.0472(9) 0.0396(8) 0.0040(7) 0.0014(6) 0.0021(7)
C25 0.0190(6) 0.0359(7) 0.0410(8) 0.0070(6) 0.0073(5) 0.0037(5)
C31 0.0199(6) 0.0239(6) 0.0294(6) 0.0063(5) 0.0088(5) 0.0063(5)
C32 0.0255(6) 0.0353(7) 0.0389(7) 0.0157(6) 0.0138(6) 0.0139(6)
C33 0.0348(8) 0.0372(8) 0.0552(9) 0.0193(7) 0.0178(7) 0.0201(6)
C34 0.0402(8) 0.0346(8) 0.0559(10) 0.0052(7) 0.0222(7) 0.0187(7)
C35 0.0358(7) 0.0357(8) 0.0362(7) 0.0012(6) 0.0160(6) 0.0107(6)
C36 0.0242(6) 0.0278(6) 0.0296(6) 0.0046(5) 0.0099(5) 0.0054(5)
C37 0.0406(8) 0.0657(11) 0.0443(8) 0.0330(8) 0.0231(7) 0.0358(8)
C38 0.0692(13) 0.0569(11) 0.0377(9) 0.0115(8) 0.0177(8) 0.0179(10)
C39 0.0498(11) 0.0827(15) 0.0572(11) 0.0467(11) 0.0052(9) 0.0040(10)
C40 0.0306(7) 0.0368(7) 0.0263(6) 0.0084(5) 0.0117(5) 0.0104(6)
C41 0.0424(8) 0.0438(9) 0.0401(8) 0.0155(7) 0.0200(7) 0.0114(7)
C42 0.0415(8) 0.0535(10) 0.0273(7) 0.0083(7) 0.0081(6) 0.0072(7)
C51 0.0618(13) 0.0606(13) 0.0471(10) -0.0037(9) 0.0054(9) -0.0228(10)
C52 0.0856(15) 0.0508(11) 0.0321(8) 0.0115(8) 0.0139(9) 0.0070(10)
C53 0.0964(17) 0.0419(10) 0.0600(12) 0.0056(9) 0.0343(12) 0.0289(11)
C54 0.0474(10) 0.0486(10) 0.0625(11) 0.0226(8) 0.0304(9) 0.0185(8)
C55 0.0635(12) 0.0472(10) 0.0331(8) 0.0023(7) 0.0159(8) -0.0021(8)
C56 0.0478(9) 0.0392(8) 0.0452(9) 0.0229(7) 0.0140(7) 0.0141(7)
N1 0.0196(5) 0.0246(5) 0.0253(5) 0.0076(4) 0.0078(4) 0.0079(4)
N2 0.0215(5) 0.0220(5) 0.0299(5) 0.0073(4) 0.0076(4) 0.0057(4)
N4 0.0207(5) 0.0268(6) 0.0321(6) 0.0077(5) 0.0083(4) 0.0033(4)
N3 0.0295(6) 0.0215(5) 0.0269(5) 0.0075(4) 0.0077(4) 0.0042(4)
Si1 0.0463(2) 0.02477(19) 0.02897(19) 0.00474(15) 0.00987(17) 0.00129(17)
Si2 0.0330(2) 0.02601(18) 0.02924(18) 0.00970(15) 0.01114(15) 0.00593(15)
P1 0.01973(15) 0.02134(15) 0.03015(16) 0.00796(12) 0.00787(12) 0.00693(12)
Co1 0.02193(9) 0.02067(9) 0.02622(9) 0.00756(7) 0.00855(7) 0.00586(7)

loop_
_atom_type_symbol
_atom_type_description
_atom_type_scat_dispersion_real
_atom_type_scat_dispersion_imag
_atom_type_scat_source
C C 0.0033 0.0016 'International Tables Vol C Tables 4.2.6.8 and 6.1.1.4'
H H 0 0 'International Tables Vol C Tables 4.2.6.8 and 6.1.1.4'
N N 0.0061 0.0033 'International Tables Vol C Tables 4.2.6.8 and 6.1.1.4'
Si Si 0.0817 0.0704 'International Tables Vol C Tables 4.2.6.8 and 6.1.1.4'
P P 0.1023 0.0942 'International Tables Vol C Tables 4.2.6.8 and 6.1.1.4'
Co Co 0.3494 0.9721 'International Tables Vol C Tables 4.2.6.8 and 6.1.1.4'

loop_
_geom_angle_atom_site_label_1
_geom_angle_atom_site_label_2
_geom_angle_atom_site_label_3
_geom_angle
N2 C1 N1 123.38(11)
N2 C1 N4 116.32(12)
N1 C1 N4 120.29(11)
C13 C11 C14 107.12(15)
C13 C11 C12 111.24(15)
C14 C11 C12 108.98(14)
C13 C11 P1 114.01(11)
C14 C11 P1 104.53(10)
C12 C11 P1 110.59(12)
C17 C15 C18 107.43(16)
C17 C15 C16 111.80(18)
C18 C15 C16 108.33(14)
C17 C15 P1 113.99(11)
C18 C15 P1 105.29(10)
C16 C15 P1 109.64(13)
N4 C21 C22 112.28(13)
C21 C22 C23 110.53(14)
C22 C23 C24 110.59(13)
C25 C24 C23 111.16(14)
N4 C25 C24 110.77(12)
C32 C31 C36 119.70(12)
C32 C31 N1 118.44(12)
C36 C31 N1 121.61(11)
C33 C32 C31 118.91(13)
C33 C32 C37 118.32(13)
C31 C32 C37 122.75(12)
C34 C33 C32 121.55(14)
C33 C34 C35 119.56(14)
C34 C35 C36 121.73(14)
C35 C36 C31 118.55(13)
C35 C36 C40 117.85(13)
C31 C36 C40 123.61(12)
C39 C37 C32 112.17(16)
C39 C37 C38 108.83(14)
C32 C37 C38 111.77(13)
C36 C40 C42 112.48(13)
C36 C40 C41 111.21(12)
C42 C40 C41 109.18(12)
C1 N1 C31 123.20(10)
C1 N1 Co1 118.30(8)
C31 N1 Co1 115.44(9)
C1 N2 P1 117.22(10)
C1 N4 C25 121.96(12)
C1 N4 C21 118.59(11)
C25 N4 C21 111.74(11)
Si1 N3 Si2 123.37(7)
Si1 N3 Co1 108.86(6)
Si2 N3 Co1 127.62(6)
N3 Si1 C51 113.20(8)
N3 Si1 C53 113.99(9)
C51 Si1 C53 108.54(12)
N3 Si1 C52 107.79(8)
C51 Si1 C52 107.87(10)
C53 Si1 C52 104.96(11)
N3 Si2 C56 112.12(7)
N3 Si2 C55 112.17(7)
C56 Si2 C55 107.31(9)
N3 Si2 C54 111.92(7)
C56 Si2 C54 106.17(8)
C55 Si2 C54 106.78(9)
N2 P1 C15 105.55(7)
N2 P1 C11 102.28(6)
C15 P1 C11 112.49(7)
N2 P1 Co1 98.78(5)
C15 P1 Co1 121.03(5)
C11 P1 Co1 113.38(5)
N3 Co1 N1 140.31(5)
N3 Co1 P1 136.82(4)
N1 Co1 P1 82.04(4)

loop_
_geom_bond_atom_site_label_1
_geom_bond_atom_site_label_2
_geom_bond_distance
C1 N2 1.3242(17)
C1 N1 1.3705(17)
C1 N4 1.3812(17)
C11 C13 1.526(2)
C11 C14 1.527(2)
C11 C12 1.528(2)
C11 P1 1.8672(15)
C15 C17 1.520(2)
C15 C18 1.528(2)
C15 C16 1.529(2)
C15 P1 1.8670(15)
C21 N4 1.4664(19)
C21 C22 1.516(2)
C22 C23 1.523(3)
C23 C24 1.525(3)
C24 C25 1.524(2)
C25 N4 1.4618(18)
C31 C32 1.4163(19)
C31 C36 1.4183(19)
C31 N1 1.4341(16)
C32 C33 1.396(2)
C32 C37 1.526(2)
C33 C34 1.376(2)
C34 C35 1.380(2)
C35 C36 1.398(2)
C36 C40 1.519(2)
C37 C39 1.521(3)
C37 C38 1.539(3)
C40 C42 1.535(2)
C40 C41 1.535(2)
C51 Si1 1.868(2)
C52 Si1 1.8746(19)
C53 Si1 1.868(2)
C54 Si2 1.873(2)
C55 Si2 1.8726(18)
C56 Si2 1.8698(18)
N1 Co1 1.9626(13)
N2 P1 1.6631(13)
N3 Si1 1.7137(12)
N3 Si2 1.7194(12)
N3 Co1 1.9005(13)
P1 Co1 2.3679(9)
